data_7031677
loop_
_publ_author_name
'Imran, Muhammad'
'Mix, Andreas'
'Neumann, Beate'
'Stammler, Hans-Georg'
'Monkowius, Uwe'
'Gr\"undlinger, Petra'
'Mitzel, Norbert W.'

_publ_section_title
;
 Hemi- and holo-directed lead(II) complexes in a soft ligand environment.
;
_journal_issue 3
_journal_name_full 'Dalton transactions (Cambridge, England : 2003)'
_journal_page_first 924
_journal_page_last 937
_journal_paper_doi 10.1039/c4dt01406e
_journal_volume 44
_journal_year 2015
_chemical_formula_moiety 'C9 H7 N8 O Pb2 S8'
_chemical_formula_sum 'C9 H7 N8 O Pb2 S8'
_chemical_formula_weight 914.09
_chemical_name_systematic ?
_space_group_IT_number 4
_symmetry_cell_setting monoclinic
_symmetry_space_group_name_Hall 'P 2yb'
_symmetry_space_group_name_H-M 'P 1 21 1'
_atom_sites_solution_hydrogens geom
_atom_sites_solution_primary direct
_atom_sites_solution_secondary difmap
_audit_creation_method SHELXL-97
_cell_angle_alpha 90.00
_cell_angle_beta 93.9769(17)
_cell_angle_gamma 90.00
_cell_formula_units_Z 2
_cell_length_a 4.05170(10)
_cell_length_b 24.3412(7)
_cell_length_c 10.7681(4)
_cell_measurement_reflns_used 55177
_cell_measurement_temperature 100(2)
_cell_measurement_theta_max 27.485
_cell_measurement_theta_min 2.910
_cell_volume 1059.43(6)
_computing_cell_refinement 'HKL Scalepack (Otwinowski & Minor 1997)'
_computing_data_collection 'Collect, Bruker AXS, 2004'
_computing_data_reduction 'Denzo and Scalepack (Otwinowski & Minor, 1997)'
_computing_molecular_graphics 'SHELXTL-PLUS (1990)'
_computing_publication_material 'SHELXL-97 (Sheldrick, 1997)'
_computing_structure_refinement 'SHELXL-97 (Sheldrick, 1997)'
_computing_structure_solution 'SHELXS-97 (Sheldrick, 1990)'
_diffrn_ambient_temperature 100(2)
_diffrn_measured_fraction_theta_full 0.996
_diffrn_measured_fraction_theta_max 0.996
_diffrn_measurement_device_type KappaCCD
_diffrn_measurement_method CCD
_diffrn_radiation_monochromator graphite
_diffrn_radiation_source 'fine-focus sealed tube'
_diffrn_radiation_type MoK\a
_diffrn_radiation_wavelength 0.71073
_diffrn_reflns_av_R_equivalents 0.097
_diffrn_reflns_av_sigmaI/netI 0.0449
_diffrn_reflns_limit_h_max 5
_diffrn_reflns_limit_h_min -5
_diffrn_reflns_limit_k_max 31
_diffrn_reflns_limit_k_min -31
_diffrn_reflns_limit_l_max 13
_diffrn_reflns_limit_l_min -13
_diffrn_reflns_number 22633
_diffrn_reflns_theta_full 27.49
_diffrn_reflns_theta_max 27.49
_diffrn_reflns_theta_min 3.15
_exptl_absorpt_coefficient_mu 16.679
_exptl_absorpt_correction_T_max 0.6616
_exptl_absorpt_correction_T_min 0.1352
_exptl_absorpt_correction_type multi-scan
_exptl_absorpt_process_details 'Denzo and Scalepack (Otwinowski & Minor, 1997)'
_exptl_crystal_colour 'light yellow'
_exptl_crystal_density_diffrn 2.865
_exptl_crystal_density_method 'not measured'
_exptl_crystal_description needle
_exptl_crystal_F_000 834
_exptl_crystal_size_max 0.20
_exptl_crystal_size_mid 0.03
_exptl_crystal_size_min 0.03
_refine_diff_density_max 2.178
_refine_diff_density_min -2.082
_refine_diff_density_rms 0.260
_refine_ls_abs_structure_details 'Flack H D (1983), Acta Cryst. A39, 876-881'
_refine_ls_abs_structure_Flack 0.030(8)
_refine_ls_extinction_method none
_refine_ls_goodness_of_fit_ref 1.013
_refine_ls_hydrogen_treatment constr
_refine_ls_matrix_type full
_refine_ls_number_parameters 254
_refine_ls_number_reflns 4808
_refine_ls_number_restraints 1
_refine_ls_restrained_S_all 1.013
_refine_ls_R_factor_all 0.0449
_refine_ls_R_factor_gt 0.0386
_refine_ls_shift/su_max 0.002
_refine_ls_shift/su_mean 0.000
_refine_ls_structure_factor_coef Fsqd
_refine_ls_weighting_details 'calc w=1/[\s^2^(Fo^2^)+(0.0652P)^2^+2.8433P] where P=(Fo^2^+2Fc^2^)/3'
_refine_ls_weighting_scheme calc
_refine_ls_wR_factor_gt 0.0924
_refine_ls_wR_factor_ref 0.0964
_reflns_number_gt 4442
_reflns_number_total 4808
_reflns_threshold_expression >2sigma(I)
_cod_data_source_file c4dt01406e1.cif
_cod_data_source_block compound7
_cod_depositor_comments
;
The following automatic conversions were performed:

'_symmetry_cell_setting' value 'Monoclinic' changed to 'monoclinic'
according to
/usr/data/users/saulius/crontab/automatic-downloads/rss-feeds/RSC/lib/dictionaries/cif_core.dic
dictionary named 'cif_core.dic' version 2.4.2 from 2011-04-26.

Automatic conversion script
Id: cif_fix_values 2281 2013-09-26 08:29:07Z andrius 

 Adding full bibliography for 7031671--7031680.cif.
;
_cod_original_sg_symbol_H-M 'P 21'
_cod_database_code 7031677

loop_
_symmetry_equiv_pos_as_xyz
'x, y, z'
'-x, y+1/2, -z'

loop_
_atom_site_label
_atom_site_type_symbol
_atom_site_fract_x
_atom_site_fract_y
_atom_site_fract_z
_atom_site_U_iso_or_equiv
_atom_site_adp_type
_atom_site_occupancy
_atom_site_symmetry_multiplicity
_atom_site_calc_flag
_atom_site_refinement_flags
Pb1 Pb 0.36716(9) 0.144657(16) 0.86558(4) 0.01623(11) Uani 1 1 d .
Pb2 Pb 1.39233(10) 0.311957(15) 0.62122(4) 0.01712(11) Uani 1 1 d .
S1 S -0.1081(6) 0.13925(12) 1.0871(3) 0.0187(5) Uani 1 1 d .
S2 S 0.0392(7) 0.02185(12) 1.1840(3) 0.0207(6) Uani 1 1 d .
S3 S 0.8132(7) 0.08057(11) 0.7319(3) 0.0171(5) Uani 1 1 d .
S4 S 0.6530(7) 0.08682(13) 0.4496(3) 0.0233(6) Uani 1 1 d .
S5 S 0.8894(6) 0.24029(11) 0.7742(2) 0.0155(5) Uani 1 1 d .
S6 S 1.0068(8) 0.28747(13) 1.0385(3) 0.0243(6) Uani 1 1 d .
S7 S 1.8799(7) 0.39599(11) 0.6524(3) 0.0189(5) Uani 1 1 d .
S8 S 1.8643(7) 0.47324(13) 0.4294(3) 0.0237(6) Uani 1 1 d .
N1 N 0.208(2) 0.0579(4) 0.9768(9) 0.0180(19) Uani 1 1 d .
N2 N 0.320(2) 0.0046(4) 0.9836(9) 0.0183(18) Uani 1 1 d .
N3 N 0.452(2) 0.1566(4) 0.6052(8) 0.021(2) Uani 1 1 d .
N4 N 0.322(2) 0.1736(4) 0.4878(9) 0.021(2) Uani 1 1 d .
N5 N 1.254(2) 0.3280(3) 0.8502(8) 0.0159(18) Uani 1 1 d .
N6 N 1.349(2) 0.3634(4) 0.9437(9) 0.021(2) Uani 1 1 d .
N7 N 1.550(2) 0.3826(4) 0.4299(9) 0.021(2) Uani 1 1 d .
N8 N 1.487(2) 0.4040(4) 0.3109(9) 0.022(2) Uani 1 1 d .
C1 C 0.052(2) 0.0735(4) 1.0719(11) 0.017(2) Uani 1 1 d .
C2 C 0.248(3) -0.0194(5) 1.0860(9) 0.020(2) Uani 1 1 d .
H2 H 0.3065 -0.0564 1.1051 0.024 Uiso 1 1 calc R
C3 C 0.634(3) 0.1126(4) 0.6009(10) 0.016(2) Uani 1 1 d .
C4 C 0.415(2) 0.1415(5) 0.3973(10) 0.017(2) Uani 1 1 d .
H4 H 0.3548 0.1481 0.3117 0.020 Uiso 1 1 calc R
C5 C 1.063(3) 0.2877(5) 0.8816(9) 0.016(2) Uani 1 1 d .
C6 C 1.234(3) 0.3465(5) 1.0481(11) 0.025(3) Uani 1 1 d .
H6 H 1.2748 0.3659 1.1241 0.030 Uiso 1 1 calc R
C7 C 1.747(2) 0.4144(5) 0.5025(10) 0.017(2) Uani 1 1 d .
C8 C 1.641(3) 0.4499(5) 0.2958(11) 0.021(2) Uani 1 1 d .
H8 H 1.6319 0.4691 0.2189 0.025 Uiso 1 1 calc R
O1 O 0.877(2) 0.2630(3) 0.4624(7) 0.0228(17) Uani 1 1 d .
C9 C 0.887(3) 0.2689(5) 0.3328(12) 0.025(2) Uani 1 1 d .
H9A H 0.7676 0.3023 0.3056 0.037 Uiso 1 1 calc R
H9B H 0.7830 0.2369 0.2909 0.037 Uiso 1 1 calc R
H9C H 1.1178 0.2716 0.3115 0.037 Uiso 1 1 calc R

loop_
_atom_site_aniso_label
_atom_site_aniso_U_11
_atom_site_aniso_U_22
_atom_site_aniso_U_33
_atom_site_aniso_U_23
_atom_site_aniso_U_13
_atom_site_aniso_U_12
Pb1 0.01756(19) 0.0142(2) 0.0174(2) 0.00049(16) 0.00448(14) 0.00075(16)
Pb2 0.0191(2) 0.0169(2) 0.0157(2) 0.00081(17) 0.00372(14) -0.00124(16)
S1 0.0197(12) 0.0181(13) 0.0185(12) -0.0013(11) 0.0022(9) 0.0026(11)
S2 0.0258(14) 0.0197(14) 0.0170(13) 0.0039(10) 0.0057(11) 0.0016(11)
S3 0.0178(12) 0.0182(13) 0.0154(13) -0.0022(10) 0.0025(10) 0.0006(10)
S4 0.0264(14) 0.0274(16) 0.0166(14) -0.0040(11) 0.0046(11) 0.0024(11)
S5 0.0151(12) 0.0140(13) 0.0174(13) 0.0009(10) 0.0003(10) 0.0014(10)
S6 0.0288(15) 0.0274(16) 0.0174(14) 0.0001(11) 0.0056(11) -0.0036(12)
S7 0.0230(13) 0.0160(13) 0.0180(13) -0.0007(10) 0.0036(10) 0.0005(10)
S8 0.0269(14) 0.0193(14) 0.0250(15) 0.0039(12) 0.0034(11) -0.0026(12)
N1 0.018(4) 0.016(5) 0.021(5) -0.008(4) 0.009(4) -0.002(4)
N2 0.022(5) 0.015(5) 0.018(5) -0.002(4) 0.004(4) 0.003(4)
N3 0.030(5) 0.023(6) 0.011(4) -0.003(3) 0.002(4) 0.003(4)
N4 0.027(5) 0.019(5) 0.015(5) 0.004(4) 0.000(4) 0.004(4)
N5 0.021(4) 0.010(4) 0.017(5) -0.003(3) 0.006(4) -0.001(3)
N6 0.025(5) 0.021(5) 0.016(5) -0.006(4) 0.006(4) 0.000(4)
N7 0.025(5) 0.023(5) 0.014(5) 0.005(4) 0.004(4) -0.007(4)
N8 0.031(5) 0.025(5) 0.011(4) 0.005(4) 0.007(4) 0.005(4)
C1 0.011(5) 0.013(5) 0.025(6) 0.005(4) 0.002(4) 0.000(4)
C2 0.038(6) 0.016(5) 0.005(5) -0.003(4) 0.003(4) -0.002(5)
C3 0.017(5) 0.018(6) 0.015(5) -0.008(4) 0.003(4) 0.001(4)
C4 0.011(4) 0.024(6) 0.015(5) -0.003(5) -0.005(4) -0.001(5)
C5 0.021(5) 0.022(6) 0.005(5) 0.000(4) 0.002(4) 0.004(4)
C6 0.033(6) 0.027(7) 0.016(6) -0.008(5) -0.003(5) 0.002(5)
C7 0.013(5) 0.018(5) 0.020(6) -0.004(4) 0.004(4) 0.000(4)
C8 0.027(6) 0.017(5) 0.019(6) 0.001(4) 0.005(5) -0.004(4)
O1 0.031(4) 0.020(4) 0.018(4) -0.002(3) 0.002(3) 0.002(3)
C9 0.029(6) 0.021(6) 0.027(6) 0.001(5) 0.010(5) 0.001(5)

loop_
_atom_type_symbol
_atom_type_description
_atom_type_scat_dispersion_real
_atom_type_scat_dispersion_imag
_atom_type_scat_source
C C 0.0033 0.0016 'International Tables Vol C Tables 4.2.6.8 and 6.1.1.4'
H H 0.0000 0.0000 'International Tables Vol C Tables 4.2.6.8 and 6.1.1.4'
N N 0.0061 0.0033 'International Tables Vol C Tables 4.2.6.8 and 6.1.1.4'
O O 0.0106 0.0060 'International Tables Vol C Tables 4.2.6.8 and 6.1.1.4'
Pb Pb -3.3944 10.1111 'International Tables Vol C Tables 4.2.6.8 and 6.1.1.4'
S S 0.1246 0.1234 'International Tables Vol C Tables 4.2.6.8 and 6.1.1.4'

loop_
_geom_angle_atom_site_label_1
_geom_angle_atom_site_label_2
_geom_angle_atom_site_label_3
_geom_angle
_geom_angle_site_symmetry_1
_geom_angle_site_symmetry_3
N1 Pb1 S3 88.5(2) . .
N1 Pb1 S3 65.7(2) . 1_455
S3 Pb1 S3 87.30(7) . 1_455
N1 Pb1 S1 77.5(2) . 1_655
S3 Pb1 S1 86.56(8) . 1_655
S3 Pb1 S1 142.83(8) 1_455 1_655
N1 Pb1 N3 126.8(4) . .
N5 Pb2 N7 133.2(3) . .
N5 Pb2 S7 88.5(2) . .
N7 Pb2 S7 56.8(2) . .
N5 Pb2 S7 65.7(2) . 1_455
N7 Pb2 S7 81.7(2) . 1_455
S7 Pb2 S7 88.65(8) . 1_455
N5 Pb2 S5 75.6(2) . 1_655
N7 Pb2 S5 125.0(2) . 1_655
S7 Pb2 S5 85.45(7) . 1_655
S7 Pb2 S5 140.96(8) 1_455 1_655
C1 S1 Pb1 102.0(4) . 1_455
C2 S2 C1 87.5(5) . .
C3 S3 Pb1 85.4(4) . .
C3 S3 Pb1 114.4(4) . 1_655
Pb1 S3 Pb1 87.30(7) . 1_655
C4 S4 C3 88.1(5) . .
C5 S5 Pb2 101.5(4) . 1_455
C6 S6 C5 87.0(6) . .
C7 S7 Pb2 84.6(4) . .
C7 S7 Pb2 104.5(4) . 1_655
Pb2 O1 Pb2 88.4(3) . 1_455
Pb2 S7 Pb2 88.65(11) . 1_655
C7 S8 C8 87.8(5) . .
C1 N1 N2 114.3(9) . .
C1 N1 Pb1 106.4(7) . .
N2 N1 Pb1 136.0(7) . .
C2 N2 N1 112.2(9) . .
C3 N3 N4 112.9(9) . .
C4 N4 N3 112.6(9) . .
C5 N5 N6 115.1(9) . .
C5 N5 Pb2 107.7(6) . .
N6 N5 Pb2 136.9(7) . .
C6 N6 N5 109.7(9) . .
C7 N7 N8 112.9(9) . .
C7 N7 Pb2 94.8(7) . .
N8 N7 Pb2 150.9(7) . .
C8 N8 N7 112.3(10) . .
N1 C1 S1 123.3(8) . .
N1 C1 S2 112.0(8) . .
S1 C1 S2 124.6(7) . .
N2 C2 S2 114.1(9) . .
N2 C2 H2 123.0 . .
S2 C2 H2 123.0 . .
N3 C3 S3 123.3(8) . .
N3 C3 S4 112.9(8) . .
S3 C3 S4 123.7(6) . .
N4 C4 S4 113.4(8) . .
N4 C4 H4 123.3 . .
S4 C4 H4 123.3 . .
N5 C5 S6 112.2(8) . .
N5 C5 S5 122.8(8) . .
S6 C5 S5 125.0(7) . .
N6 C6 S6 115.7(9) . .
N6 C6 H6 122.1 . .
S6 C6 H6 122.1 . .
N7 C7 S8 113.1(8) . .
N7 C7 S7 122.4(9) . .
S8 C7 S7 124.5(6) . .
N8 C8 S8 113.9(9) . .
N8 C8 H8 123.0 . .
S8 C8 H8 123.0 . .
O1 C9 H9A 109.5 . .
O1 C9 H9B 109.5 . .
H9A C9 H9B 109.5 . .
O1 C9 H9C 109.5 . .
H9A C9 H9C 109.5 . .
H9B C9 H9C 109.5 . .

loop_
_geom_bond_atom_site_label_1
_geom_bond_atom_site_label_2
_geom_bond_distance
_geom_bond_site_symmetry_2
Pb1 N3 2.864(13) .
Pb2 O1 2.865(12) .
Pb2 O1 2.943(12) 1_655
Pb1 N1 2.534(9) .
Pb1 S3 2.852(3) .
Pb1 S3 3.016(3) 1_455
Pb1 S1 3.086(3) 1_655
Pb2 N5 2.595(9) .
Pb2 N7 2.791(9) .
Pb2 S7 2.847(3) .
Pb2 S7 2.950(3) 1_455
Pb2 S5 3.058(3) 1_655
S1 C1 1.739(11) .
S1 Pb1 3.086(3) 1_455
S2 C2 1.722(11) .
S2 C1 1.746(11) .
S3 C3 1.728(11) .
S3 Pb1 3.016(3) 1_655
S4 C4 1.716(12) .
S4 C3 1.752(11) .
S5 C5 1.748(11) .
S5 Pb2 3.058(3) 1_455
S6 C6 1.706(13) .
S6 C5 1.720(10) .
S7 C7 1.726(12) .
S7 Pb2 2.950(3) 1_655
S8 C7 1.718(12) .
S8 C8 1.741(12) .
N1 C1 1.298(14) .
N1 N2 1.373(13) .
N2 C2 1.297(14) .
N3 C3 1.303(14) .
N3 N4 1.397(13) .
N4 C4 1.323(15) .
N5 C5 1.308(14) .
N5 N6 1.360(13) .
N6 C6 1.312(16) .
N7 C7 1.326(15) .
N7 N8 1.390(13) .
N8 C8 1.297(15) .
C2 H2 0.9500 .
C4 H4 0.9500 .
C6 H6 0.9500 .
C8 H8 0.9500 .
O1 C9 1.407(14) .
C9 H9A 0.9800 .
C9 H9B 0.9800 .
C9 H9C 0.9800 .
